data_7061056
loop_
_publ_author_name
'Naskar, Tilak'
'Pal, Nabhendu'
'Majumdar, Amit'

_publ_section_title
;
 Synthesis and redox reactions of binuclear zinc(ii)--thiolate complexes
 with elemental sulfur
;
_journal_issue 47
_journal_name_full 'New Journal of Chemistry'
_journal_page_first 22406
_journal_page_last 22416
_journal_paper_doi 10.1039/D1NJ03012D
_journal_volume 45
_journal_year 2021
_chemical_formula_moiety 'C45 H52 N10 O2 S Zn2, 2(Cl O4)'
_chemical_formula_sum 'C45 H52 Cl2 N10 O10 S Zn2'
_chemical_formula_weight 1126.66
_space_group_crystal_system monoclinic
_space_group_IT_number 14
_space_group_name_Hall '-P 2yn'
_space_group_name_H-M_alt 'P 1 21/n 1'
_atom_sites_solution_hydrogens geom
_audit_creation_date 2021-10-05
_audit_creation_method
;
Olex2 1.2
(compiled 2018.05.29 svn.r3508 for OlexSys, GUI svn.r5506)
;
_audit_update_record
;
2021-11-02 deposited with the CCDC.	2021-11-05 downloaded from the CCDC.
;
_cell_angle_alpha 90
_cell_angle_beta 96.5650(10)
_cell_angle_gamma 90
_cell_formula_units_Z 4
_cell_length_a 14.0295(5)
_cell_length_b 23.0096(8)
_cell_length_c 15.9146(6)
_cell_measurement_reflns_used 18118
_cell_measurement_temperature 148.52
_cell_measurement_theta_max 24.98
_cell_measurement_theta_min 2.29
_cell_volume 5103.8(3)
_computing_cell_refinement 'SAINT v8.38A (Bruker, 2016)'
_computing_data_collection 'APEX2 v2017.3-0 (Bruker-Axs,2016)'
_computing_data_reduction 'SAINT v8.38A (Bruker, 2016)'
_computing_molecular_graphics 'Olex2 (Dolomanov et al., 2009)'
_computing_publication_material 'Olex2 (Dolomanov et al., 2009)'
_computing_structure_refinement 'ShelXL (Sheldrick, 2015)'
_computing_structure_solution 'ShelXD (Sheldrick, 2015)'
_diffrn_ambient_temperature 148.52
_diffrn_measured_fraction_theta_full 0.996
_diffrn_measured_fraction_theta_max 0.996
_diffrn_measurement_device_type 'Bruker D8VENTURE with PHOTON II Detector'
_diffrn_measurement_method 'phi, omega and kappa scan'
_diffrn_radiation_probe x-ray
_diffrn_radiation_type MoK\a
_diffrn_radiation_wavelength 0.71073
_diffrn_reflns_av_R_equivalents 0.0662
_diffrn_reflns_av_unetI/netI 0.0444
_diffrn_reflns_Laue_measured_fraction_full 0.996
_diffrn_reflns_Laue_measured_fraction_max 0.996
_diffrn_reflns_limit_h_max 15
_diffrn_reflns_limit_h_min -16
_diffrn_reflns_limit_k_max 27
_diffrn_reflns_limit_k_min -27
_diffrn_reflns_limit_l_max 18
_diffrn_reflns_limit_l_min -18
_diffrn_reflns_number 53533
_diffrn_reflns_point_group_measured_fraction_full 0.996
_diffrn_reflns_point_group_measured_fraction_max 0.996
_diffrn_reflns_theta_full 25.100
_diffrn_reflns_theta_max 25.100
_diffrn_reflns_theta_min 2.189
_diffrn_source_type Micro-focus
_diffrn_standards_number 0
_exptl_absorpt_coefficient_mu 1.150
_exptl_absorpt_correction_T_max 0.7452
_exptl_absorpt_correction_T_min 0.5523
_exptl_absorpt_correction_type multi-scan
_exptl_absorpt_process_details
;
SADABS-2016/2 (Bruker,2016/2) was used for absorption correction.
wR2(int) was 0.1322 before and 0.0656 after correction.
The Ratio of minimum to maximum transmission is 0.7411.
The \l/2 correction factor is Not present.
;
_exptl_crystal_colour colorless
_exptl_crystal_density_diffrn 1.466
_exptl_crystal_density_method 'not measured'
_exptl_crystal_description block
_exptl_crystal_F_000 2328
_exptl_crystal_size_max 0.24
_exptl_crystal_size_mid 0.22
_exptl_crystal_size_min 0.2
_refine_diff_density_max 1.033
_refine_diff_density_min -1.110
_refine_diff_density_rms 0.102
_refine_ls_extinction_method none
_refine_ls_goodness_of_fit_ref 1.095
_refine_ls_hydrogen_treatment constr
_refine_ls_matrix_type full
_refine_ls_number_parameters 608
_refine_ls_number_reflns 9057
_refine_ls_number_restraints 123
_refine_ls_restrained_S_all 1.107
_refine_ls_R_factor_all 0.0963
_refine_ls_R_factor_gt 0.0855
_refine_ls_shift/su_max 0.000
_refine_ls_shift/su_mean 0.000
_refine_ls_structure_factor_coef Fsqd
_refine_ls_weighting_details 'w=1/[\s^2^(Fo^2^)+(0.0715P)^2^+28.8543P] where P=(Fo^2^+2Fc^2^)/3'
_refine_ls_weighting_scheme calc
_refine_ls_wR_factor_gt 0.2063
_refine_ls_wR_factor_ref 0.2128
_reflns_Friedel_coverage 0.000
_reflns_number_gt 7733
_reflns_number_total 9057
_reflns_threshold_expression 'I > 2\s(I)'
_cod_data_source_file d1nj03012d2.cif
_cod_data_source_block Zn2SCOMe
_cod_depositor_comments 'Adding full bibliography for 7061049--7061056.cif.'
_cod_original_sg_symbol_H-M P21/n
_cod_database_code 7061056
_shelx_shelxl_version_number 2018/3
_shelx_space_group_comment
;
The symmetry employed for this shelxl refinement is uniquely defined
by the following loop, which should always be used as a source of
symmetry information in preference to the above space-group names.
They are only intended as comments.
;
_shelx_estimated_absorpt_t_max 0.803
_shelx_estimated_absorpt_t_min 0.770
_olex2_refinement_description
;
1. Fixed Uiso
 At 1.2 times of:
  All C(H) groups, All C(H,H) groups
 At 1.5 times of:
  All C(H,H,H) groups
2. Restrained distances
 C20-C15 \\sim C20-C19B \\sim C20-C19A \\sim C19A-C18A \\sim C19B-C18B \\sim
C18A-C17A \\sim C18B-C17B
 \\sim C17A-C16A \\sim C17B-C16B \\sim C16B-C15 \\sim C16A-C15
 with sigma of 0.02
 Cl2-O7 \\sim Cl2-O8A \\sim Cl2-O8B \\sim Cl2-O9B \\sim Cl2-O9A \\sim Cl2-O10B
\\sim Cl2-O10A
 with sigma of 0.02
 C12-C11 \\sim C33A-C32A \\sim C33B-C32B
 with sigma of 0.02
 N7-C26 \\sim N8A-C31 \\sim N8B-C31 \\sim N8B-C25 \\sim N8A-C25
 with sigma of 0.02
 N3-C11 \\sim N8B-C32B \\sim N8A-C33A
 with sigma of 0.02
 Cl1-O3 \\sim Cl1-O6A \\sim Cl1-O6B \\sim Cl1-O5A \\sim Cl1-O5B \\sim Cl1-O4B
\\sim Cl1-O4A
 with sigma of 0.02
 Cl1-O3 \\sim Cl1-O6B \\sim Cl1-O6A \\sim Cl1-O5B \\sim Cl1-O5A \\sim Cl1-O4A
\\sim Cl1-O4B
 with sigma of 0.02
 N6-C24A \\sim N6-C24B
 with sigma of 0.02
 C25-C24B \\sim C25-C24A
 with sigma of 0.02
 C14-C13A \\sim C14-C13B
 with sigma of 0.02
 N1-C13B \\sim N1-C13A
 with sigma of 0.02
 N6-C23B \\sim N6-C23A
 with sigma of 0.02
 C23B-C1 \\sim C23A-C1
 with sigma of 0.02
 C2A-C1 \\sim C2B-C1
 with sigma of 0.02
 N1-C2A \\sim N1-C2B
 with sigma of 0.02
 N1-C3A \\sim N1-C3B
 with sigma of 0.02
 C4-C3A \\sim C4-C3B
 with sigma of 0.02
3. Uiso/Uaniso restraints and constraints
Uanis(O7) = Uanis(O8B) = Uanis(O8A) = Uanis(O9B) = Uanis(O9A) = Uanis(O10A) =
Uanis(O10B)
Uanis(C15) = Uanis(C20) = Uanis(C19B) = Uanis(C19A) = Uanis(C18B) = Uanis(C18A)
= Uanis(C17B) = Uanis(C17A) = Uanis(C16A) = Uanis(C16B)
Uanis(N8A) = Uanis(N8B)
Uanis(C25) = Uanis(C32A) = Uanis(C32B) = Uanis(C33A) = Uanis(C33B)
Uanis(N7) = Uanis(N8A) = Uanis(N8B)
Uanis(O6B) = Uanis(O6A) = Uanis(O5B) = Uanis(O5A) = Uanis(O4A) = Uanis(O4B) =
Uanis(O3)
Uanis(C13A) = Uanis(C13B)
Uanis(C24A) = Uanis(C24B)
Uanis(C23A) = Uanis(C23B)
Uanis(C2A) = Uanis(C2B)
Uanis(C3A) = Uanis(C3B)
4. Others
 Sof(N8B)=Sof(H1B)=Sof(C2B)=Sof(H2BA)=Sof(H2BB)=Sof(C3B)=Sof(H3BA)=Sof(H3BB)=
 Sof(C13B)=Sof(H13C)=Sof(H13D)=Sof(C16B)=Sof(H16B)=Sof(C17B)=Sof(H17B)=
 Sof(C18B)=Sof(H18B)=Sof(C19B)=Sof(H19B)=Sof(C23B)=Sof(H23C)=Sof(H23D)=
 Sof(C24B)=Sof(H24C)=Sof(H24D)=Sof(C32B)=Sof(H32D)=Sof(H32E)=Sof(C33B)=
 Sof(H33C)=Sof(H33D)=Sof(H33E)=Sof(O4B)=Sof(O5B)=Sof(O6B)=Sof(O8B)=Sof(O9B)=
 Sof(O10B)=1-FVAR(1)
 Sof(N8A)=Sof(H1A)=Sof(C2A)=Sof(H2AA)=Sof(H2AB)=Sof(C3A)=Sof(H3AA)=Sof(H3AB)=
 Sof(C13A)=Sof(H13A)=Sof(H13B)=Sof(C16A)=Sof(H16A)=Sof(C17A)=Sof(H17A)=
 Sof(C18A)=Sof(H18A)=Sof(C19A)=Sof(H19A)=Sof(C23A)=Sof(H23A)=Sof(H23B)=
 Sof(C24A)=Sof(H24A)=Sof(H24B)=Sof(C32A)=Sof(H32A)=Sof(H32B)=Sof(H32C)=
 Sof(C33A)=Sof(H33A)=Sof(H33B)=Sof(O4A)=Sof(O5A)=Sof(O6A)=Sof(O8A)=Sof(O9A)=
 Sof(O10A)=FVAR(1)
5.a Ternary CH refined with riding coordinates:
 C1(H1A), C1(H1B)
5.b Secondary CH2 refined with riding coordinates:
 C2A(H2AA,H2AB), C2B(H2BA,H2BB), C3A(H3AA,H3AB), C3B(H3BA,H3BB), C11(H11A,
 H11B), C13A(H13A,H13B), C13B(H13C,H13D), C21(H21A,H21B), C23A(H23A,H23B),
 C23B(H23C,H23D), C24A(H24A,H24B), C24B(H24C,H24D), C32B(H32D,H32E), C33A(H33A,
 H33B), C34(H34A,H34B), C42(H42A,H42B)
5.c Aromatic/amide H refined with riding coordinates:
 C6(H6), C7(H7), C8(H8), C9(H9), C16A(H16A), C16B(H16B), C17A(H17A),
 C17B(H17B), C18A(H18A), C18B(H18B), C19A(H19A), C19B(H19B), C27(H27), C28(H28),
  C29(H29), C30(H30), C37(H37), C38(H38), C39(H39), C40(H40)
5.d Idealised Me refined as rotating group:
 C12(H12A,H12B,H12C), C22(H22A,H22B,H22C), C32A(H32A,H32B,H32C), C33B(H33C,
 H33D,H33E), C43(H43A,H43B,H43C), C45(H45A,H45B,H45C)
;
_olex2_submission_special_instructions 'No special instructions were received'

loop_
_space_group_symop_operation_xyz
'x, y, z'
'-x+1/2, y+1/2, -z+1/2'
'-x, -y, -z'
'x-1/2, -y-1/2, z-1/2'

loop_
_atom_site_label
_atom_site_type_symbol
_atom_site_fract_x
_atom_site_fract_y
_atom_site_fract_z
_atom_site_U_iso_or_equiv
_atom_site_adp_type
_atom_site_occupancy
_atom_site_site_symmetry_order
_atom_site_calc_flag
_atom_site_refinement_flags_posn
_atom_site_refinement_flags_adp
_atom_site_refinement_flags_occupancy
_atom_site_disorder_assembly
_atom_site_disorder_group
Zn1 Zn 0.44356(5) 0.28005(3) 0.40612(5) 0.0390(2) Uani 1 1 d . . . . .
Zn2 Zn 0.38928(5) 0.29687(3) 0.61841(5) 0.0388(2) Uani 1 1 d . . . . .
S1 S 0.3986(2) 0.18470(9) 0.44307(14) 0.0768(7) Uani 1 1 d . . . . .
O1 O 0.4328(3) 0.32462(17) 0.5115(3) 0.0390(10) Uani 1 1 d . . . . .
O2 O 0.3757(4) 0.2102(2) 0.5995(3) 0.0597(13) Uani 1 1 d . . . . .
N1 N 0.4920(4) 0.3736(2) 0.3670(3) 0.0446(13) Uani 1 1 d D . . . .
N2 N 0.3594(4) 0.2962(2) 0.2956(3) 0.0402(12) Uani 1 1 d . . . . .
N3 N 0.2985(5) 0.3554(2) 0.1934(4) 0.0534(15) Uani 1 1 d D . . . .
N4 N 0.5794(4) 0.2657(3) 0.3724(4) 0.0587(16) Uani 1 1 d . . . . .
N5 N 0.7197(5) 0.2978(4) 0.3447(5) 0.085(2) Uani 1 1 d . . . . .
N6 N 0.4031(4) 0.3941(2) 0.6530(3) 0.0461(13) Uani 1 1 d D . . . .
N7 N 0.2524(4) 0.3180(3) 0.6360(4) 0.0520(12) Uani 1 1 d D . . . .
N8A N 0.1378(5) 0.3880(4) 0.6285(6) 0.0520(12) Uani 0.678(4) 1 d D . P A 1
N8B N 0.1415(9) 0.3789(7) 0.6664(12) 0.0520(12) Uani 0.322(4) 1 d D . P A 2
N9 N 0.4848(4) 0.2940(2) 0.7239(3) 0.0403(12) Uani 1 1 d . . . . .
N10 N 0.5601(4) 0.3376(3) 0.8382(3) 0.0479(13) Uani 1 1 d . . . . .
C1 C 0.4441(4) 0.3855(3) 0.5078(4) 0.0410(14) Uani 1 1 d D . . . .
H1A H 0.380533 0.402263 0.485171 0.049 Uiso 0.678(4) 1 calc R . P A 1
H1B H 0.511871 0.389458 0.534451 0.049 Uiso 0.322(4) 1 calc R . P A 2
C2A C 0.5156(6) 0.4011(4) 0.4453(6) 0.041(2) Uani 0.678(4) 1 d D . P A 1
H2AA H 0.515800 0.443766 0.436971 0.049 Uiso 0.678(4) 1 calc R . P A 1
H2AB H 0.580926 0.389238 0.469233 0.049 Uiso 0.678(4) 1 calc R . P A 1
C2B C 0.4514(13) 0.4130(7) 0.4257(9) 0.041(2) Uani 0.322(4) 1 d D . P A 2
H2BA H 0.386849 0.425498 0.400752 0.049 Uiso 0.322(4) 1 calc R . P A 2
H2BB H 0.492378 0.447994 0.434156 0.049 Uiso 0.322(4) 1 calc R . P A 2
C3A C 0.4095(7) 0.3982(4) 0.3132(6) 0.043(3) Uani 0.678(4) 1 d D . P A 1
H3AA H 0.431695 0.426918 0.273424 0.052 Uiso 0.678(4) 1 calc R . P A 1
H3AB H 0.365692 0.417975 0.348505 0.052 Uiso 0.678(4) 1 calc R . P A 1
C3B C 0.4360(14) 0.3940(9) 0.2888(11) 0.043(3) Uani 0.322(4) 1 d D . P A 2
H3BA H 0.477752 0.397602 0.242915 0.052 Uiso 0.322(4) 1 calc R . P A 2
H3BB H 0.407167 0.432382 0.297884 0.052 Uiso 0.322(4) 1 calc R . P A 2
C4 C 0.3589(5) 0.3496(3) 0.2657(4) 0.0479(16) Uani 1 1 d D . . . .
C5 C 0.2966(4) 0.2641(3) 0.2380(4) 0.0396(14) Uani 1 1 d . . . . .
C6 C 0.2751(5) 0.2052(3) 0.2345(4) 0.0444(15) Uani 1 1 d . . . . .
H6 H 0.300768 0.179434 0.277880 0.053 Uiso 1 1 calc R . . . .
C7 C 0.2152(5) 0.1856(3) 0.1659(5) 0.0545(18) Uani 1 1 d . . . . .
H7 H 0.199916 0.145434 0.161532 0.065 Uiso 1 1 calc R . . . .
C8 C 0.1766(6) 0.2235(4) 0.1026(4) 0.0577(19) Uani 1 1 d . . . . .
H8 H 0.134470 0.208559 0.056680 0.069 Uiso 1 1 calc R . . . .
C9 C 0.1975(6) 0.2817(4) 0.1047(4) 0.0569(18) Uani 1 1 d . . . . .
H9 H 0.171206 0.307324 0.061353 0.068 Uiso 1 1 calc R . . . .
C10 C 0.2593(5) 0.3012(3) 0.1736(4) 0.0451(15) Uani 1 1 d . . . . .
C11 C 0.2819(7) 0.4088(3) 0.1413(5) 0.066(2) Uani 1 1 d D . . . .
H11A H 0.278072 0.442965 0.178558 0.080 Uiso 1 1 calc R . . . .
H11B H 0.220372 0.405498 0.104387 0.080 Uiso 1 1 calc R . . . .
C12 C 0.3632(11) 0.4167(6) 0.0878(8) 0.133(5) Uani 1 1 d D . . . .
H12A H 0.365351 0.383405 0.049701 0.200 Uiso 1 1 calc GR . . . .
H12B H 0.423994 0.419490 0.124549 0.200 Uiso 1 1 calc GR . . . .
H12C H 0.352890 0.452423 0.054397 0.200 Uiso 1 1 calc GR . . . .
C13A C 0.5745(7) 0.3648(5) 0.3156(7) 0.051(2) Uani 0.678(4) 1 d D . P A 1
H13A H 0.618671 0.398482 0.321684 0.061 Uiso 0.678(4) 1 calc R . P A 1
H13B H 0.550940 0.359817 0.254990 0.061 Uiso 0.678(4) 1 calc R . P A 1
C13B C 0.6006(11) 0.3760(7) 0.3817(15) 0.051(2) Uani 0.322(4) 1 d D . P A 2
H13C H 0.624087 0.382662 0.441951 0.061 Uiso 0.322(4) 1 calc R . P A 2
H13D H 0.627043 0.406093 0.346437 0.061 Uiso 0.322(4) 1 calc R . P A 2
C14 C 0.6254(6) 0.3097(4) 0.3509(6) 0.072(2) Uani 1 1 d D . . . .
C15 C 0.6462(6) 0.2203(4) 0.3787(5) 0.0735(13) Uani 1 1 d D . . . .
C16A C 0.6397(10) 0.1609(5) 0.3921(10) 0.0735(13) Uani 0.678(4) 1 d D . P A 1
H16A H 0.580022 0.142171 0.396186 0.088 Uiso 0.678(4) 1 calc R . P A 1
C16B C 0.6177(19) 0.1639(7) 0.402(2) 0.0735(13) Uani 0.322(4) 1 d D . P A 2
H16B H 0.554138 0.155862 0.414089 0.088 Uiso 0.322(4) 1 calc R . P A 2
C17A C 0.7255(8) 0.1306(7) 0.3991(9) 0.0735(13) Uani 0.678(4) 1 d D . P A 1
H17A H 0.723128 0.089672 0.405903 0.088 Uiso 0.678(4) 1 calc R . P A 1
C17B C 0.6882(17) 0.1209(13) 0.4074(18) 0.0735(13) Uani 0.322(4) 1 d D . P A 2
H17B H 0.674345 0.082317 0.423464 0.088 Uiso 0.322(4) 1 calc R . P A 2
C18A C 0.8156(8) 0.1564(6) 0.3968(9) 0.0735(13) Uani 0.678(4) 1 d D . P A 1
H18A H 0.871340 0.132786 0.406917 0.088 Uiso 0.678(4) 1 calc R . P A 1
C18B C 0.7801(19) 0.1361(11) 0.3881(18) 0.0735(13) Uani 0.322(4) 1 d D . P A 2
H18B H 0.829223 0.107583 0.390610 0.088 Uiso 0.322(4) 1 calc R . P A 2
C19A C 0.8263(8) 0.2145(6) 0.3805(8) 0.0735(13) Uani 0.678(4) 1 d D . P A 1
H19A H 0.885992 0.233524 0.378295 0.088 Uiso 0.678(4) 1 calc R . P A 1
C19B C 0.7994(18) 0.1933(9) 0.3653(18) 0.0735(13) Uani 0.322(4) 1 d D . P A 2
H19B H 0.860166 0.200516 0.346471 0.088 Uiso 0.322(4) 1 calc R . P A 2
C20 C 0.7365(5) 0.2415(4) 0.3677(5) 0.0735(13) Uani 1 1 d D . . . .
C21 C 0.7941(8) 0.3378(6) 0.3191(8) 0.112(4) Uani 1 1 d . . . . .
H21A H 0.764227 0.369019 0.282138 0.134 Uiso 1 1 calc R . . . .
H21B H 0.840414 0.316500 0.288143 0.134 Uiso 1 1 calc R . . . .
C22 C 0.8435(10) 0.3630(6) 0.3997(9) 0.126(5) Uani 1 1 d . . . . .
H22A H 0.893945 0.389812 0.386492 0.189 Uiso 1 1 calc GR . . . .
H22B H 0.872071 0.331552 0.435763 0.189 Uiso 1 1 calc GR . . . .
H22C H 0.796688 0.384008 0.429479 0.189 Uiso 1 1 calc GR . . . .
C23A C 0.4717(6) 0.4119(4) 0.5918(5) 0.0378(18) Uani 0.678(4) 1 d D . P A 1
H23A H 0.471610 0.454803 0.586382 0.045 Uiso 0.678(4) 1 calc R . P A 1
H23B H 0.537443 0.399480 0.613505 0.045 Uiso 0.678(4) 1 calc R . P A 1
C23B C 0.3924(12) 0.4199(7) 0.5702(9) 0.0378(18) Uani 0.322(4) 1 d D . P A 2
H23C H 0.418165 0.459973 0.574063 0.045 Uiso 0.322(4) 1 calc R . P A 2
H23D H 0.323356 0.422185 0.549090 0.045 Uiso 0.322(4) 1 calc R . P A 2
C24A C 0.3096(6) 0.4233(4) 0.6360(7) 0.045(2) Uani 0.678(4) 1 d D . P A 1
H24A H 0.302666 0.441562 0.579268 0.054 Uiso 0.678(4) 1 calc R . P A 1
H24B H 0.302504 0.453689 0.678898 0.054 Uiso 0.678(4) 1 calc R . P A 1
C24B C 0.3112(10) 0.4099(9) 0.6912(13) 0.045(2) Uani 0.322(4) 1 d D . P A 2
H24C H 0.316279 0.399149 0.751802 0.054 Uiso 0.322(4) 1 calc R . P A 2
H24D H 0.297668 0.452018 0.685537 0.054 Uiso 0.322(4) 1 calc R . P A 2
C25 C 0.2349(6) 0.3750(5) 0.6406(7) 0.091(2) Uani 1 1 d D . . . .
C26 C 0.1629(5) 0.2904(3) 0.6291(4) 0.0495(16) Uani 1 1 d D . . . .
C27 C 0.1388(6) 0.2322(4) 0.6218(5) 0.0591(19) Uani 1 1 d . . . . .
H27 H 0.186356 0.202665 0.623599 0.071 Uiso 1 1 calc R . . . .
C28 C 0.0413(6) 0.2190(4) 0.6115(6) 0.072(2) Uani 1 1 d . . . . .
H28 H 0.022139 0.179447 0.605320 0.086 Uiso 1 1 calc R . . . .
C29 C -0.0289(6) 0.2616(5) 0.6100(6) 0.076(3) Uani 1 1 d . . . . .
H29 H -0.094577 0.250616 0.601838 0.091 Uiso 1 1 calc R . . . .
C30 C -0.0057(6) 0.3185(5) 0.6199(6) 0.082(3) Uani 1 1 d . . . . .
H30 H -0.053840 0.347445 0.620414 0.098 Uiso 1 1 calc R . . . .
C31 C 0.0910(5) 0.3329(4) 0.6292(5) 0.067(2) Uani 1 1 d D . . . .
C32A C 0.0715(10) 0.4682(7) 0.7001(10) 0.091(2) Uani 0.678(4) 1 d D . P A 1
H32A H 0.033213 0.503896 0.693845 0.136 Uiso 0.678(4) 1 calc GR . P A 1
H32B H 0.132044 0.476082 0.735482 0.136 Uiso 0.678(4) 1 calc GR . P A 1
H32C H 0.035786 0.438173 0.726925 0.136 Uiso 0.678(4) 1 calc GR . P A 1
C32B C 0.092(3) 0.4367(12) 0.658(2) 0.091(2) Uani 0.322(4) 1 d D . P A 2
H32D H 0.136335 0.465115 0.688673 0.109 Uiso 0.322(4) 1 calc R . P A 2
H32E H 0.035737 0.433842 0.690250 0.109 Uiso 0.322(4) 1 calc R . P A 2
C33A C 0.0918(13) 0.4481(6) 0.6168(10) 0.091(2) Uani 0.678(4) 1 d D . P A 1
H33A H 0.136058 0.475372 0.592678 0.109 Uiso 0.678(4) 1 calc R . P A 1
H33B H 0.031701 0.445827 0.577713 0.109 Uiso 0.678(4) 1 calc R . P A 1
C33B C 0.057(2) 0.4639(14) 0.5735(19) 0.091(2) Uani 0.322(4) 1 d D . P A 2
H33C H 0.111500 0.472263 0.542469 0.136 Uiso 0.322(4) 1 calc GR . P A 2
H33D H 0.022582 0.500106 0.582775 0.136 Uiso 0.322(4) 1 calc GR . P A 2
H33E H 0.013060 0.436904 0.540676 0.136 Uiso 0.322(4) 1 calc GR . P A 2
C34 C 0.4569(6) 0.3994(3) 0.7340(5) 0.061(2) Uani 1 1 d . . . . .
H34A H 0.414268 0.413438 0.775070 0.073 Uiso 1 1 calc R . . . .
H34B H 0.508227 0.428600 0.731035 0.073 Uiso 1 1 calc R . . . .
C35 C 0.5010(5) 0.3432(3) 0.7645(4) 0.0455(15) Uani 1 1 d . . . . .
C36 C 0.5366(4) 0.2520(3) 0.7737(4) 0.0410(14) Uani 1 1 d . . . . .
C37 C 0.5442(5) 0.1919(3) 0.7624(4) 0.0476(16) Uani 1 1 d . . . . .
H37 H 0.511713 0.172812 0.714489 0.057 Uiso 1 1 calc R . . . .
C38 C 0.6014(5) 0.1616(3) 0.8244(5) 0.0563(19) Uani 1 1 d . . . . .
H38 H 0.607929 0.120756 0.818946 0.068 Uiso 1 1 calc R . . . .
C39 C 0.6491(5) 0.1892(4) 0.8939(5) 0.0573(19) Uani 1 1 d . . . . .
H39 H 0.688200 0.166617 0.934218 0.069 Uiso 1 1 calc R . . . .
C40 C 0.6423(5) 0.2483(4) 0.9072(5) 0.0581(19) Uani 1 1 d . . . . .
H40 H 0.675177 0.266755 0.955453 0.070 Uiso 1 1 calc R . . . .
C41 C 0.5842(5) 0.2792(3) 0.8456(4) 0.0451(15) Uani 1 1 d . . . . .
C42 C 0.5892(6) 0.3844(3) 0.8997(5) 0.0594(19) Uani 1 1 d . . . . .
H42A H 0.603760 0.367183 0.956739 0.071 Uiso 1 1 calc R . . . .
H42B H 0.534966 0.411758 0.901542 0.071 Uiso 1 1 calc R . . . .
C43 C 0.6750(6) 0.4172(4) 0.8778(6) 0.070(2) Uani 1 1 d . . . . .
H43A H 0.661158 0.433984 0.821151 0.106 Uiso 1 1 calc GR . . . .
H43B H 0.729796 0.390685 0.878856 0.106 Uiso 1 1 calc GR . . . .
H43C H 0.690265 0.448372 0.919107 0.106 Uiso 1 1 calc GR . . . .
C44 C 0.3792(4) 0.1741(3) 0.5457(5) 0.0441(15) Uani 1 1 d . . . . .
C45 C 0.3644(6) 0.1114(3) 0.5697(5) 0.065(2) Uani 1 1 d . . . . .
H45A H 0.297021 0.100747 0.554364 0.098 Uiso 1 1 calc GR . . . .
H45B H 0.381105 0.106646 0.630783 0.098 Uiso 1 1 calc GR . . . .
H45C H 0.405398 0.086308 0.539452 0.098 Uiso 1 1 calc GR . . . .
Cl1 Cl 0.24416(14) 0.51699(8) 0.39691(15) 0.0633(5) Uani 1 1 d D . . . .
O3 O 0.2176(5) 0.4585(3) 0.4026(6) 0.1107(17) Uani 1 1 d D . . . .
O4A O 0.3129(8) 0.5310(5) 0.3395(8) 0.1107(17) Uani 0.678(4) 1 d D . P A 1
O4B O 0.2789(18) 0.5173(11) 0.3162(11) 0.1107(17) Uani 0.322(4) 1 d D . P A 2
O5A O 0.1610(8) 0.5522(5) 0.3767(10) 0.1107(17) Uani 0.678(4) 1 d D . P A 1
O5B O 0.1806(16) 0.5625(9) 0.415(2) 0.1107(17) Uani 0.322(4) 1 d D . P A 2
O6A O 0.2876(9) 0.5339(5) 0.4771(7) 0.1107(17) Uani 0.678(4) 1 d D . P A 1
O6B O 0.3324(14) 0.5216(11) 0.4508(17) 0.1107(17) Uani 0.322(4) 1 d D . P A 2
Cl2 Cl 0.64289(19) 0.46699(8) 0.15015(15) 0.0734(6) Uani 1 1 d D . . . .
O7 O 0.6373(6) 0.4097(3) 0.1200(5) 0.1127(17) Uani 1 1 d D . . . .
O8A O 0.5760(10) 0.4768(5) 0.2093(8) 0.1127(17) Uani 0.678(4) 1 d D . P A 1
O8B O 0.5399(11) 0.4768(11) 0.1536(18) 0.1127(17) Uani 0.322(4) 1 d D . P A 2
O9A O 0.6294(10) 0.5127(4) 0.0920(7) 0.1127(17) Uani 0.678(4) 1 d D . P A 1
O9B O 0.687(2) 0.4918(10) 0.0821(13) 0.1127(17) Uani 0.322(4) 1 d D . P A 2
O10A O 0.7303(9) 0.4691(5) 0.2109(8) 0.1127(17) Uani 0.678(4) 1 d D . P A 1
O10B O 0.683(2) 0.4761(11) 0.2331(11) 0.1127(17) Uani 0.322(4) 1 d D . P A 2

loop_
_atom_site_aniso_label
_atom_site_aniso_U_11
_atom_site_aniso_U_22
_atom_site_aniso_U_33
_atom_site_aniso_U_23
_atom_site_aniso_U_13
_atom_site_aniso_U_12
Zn1 0.0366(4) 0.0378(4) 0.0423(4) 0.0035(3) 0.0027(3) -0.0002(3)
Zn2 0.0414(4) 0.0341(4) 0.0405(4) 0.0012(3) 0.0023(3) 0.0033(3)
S1 0.133(2) 0.0440(11) 0.0545(12) 0.0009(9) 0.0171(13) -0.0146(12)
O1 0.046(2) 0.028(2) 0.042(2) 0.0023(17) -0.0004(19) -0.0060(17)
O2 0.083(4) 0.042(3) 0.056(3) 0.008(2) 0.017(3) -0.005(2)
N1 0.031(3) 0.050(3) 0.052(3) 0.011(3) 0.003(2) -0.007(2)
N2 0.047(3) 0.039(3) 0.035(3) 0.004(2) 0.005(2) -0.006(2)
N3 0.066(4) 0.047(3) 0.044(3) 0.007(3) -0.006(3) 0.004(3)
N4 0.047(3) 0.075(4) 0.055(4) 0.015(3) 0.012(3) 0.020(3)
N5 0.047(4) 0.126(7) 0.088(5) 0.026(5) 0.031(4) 0.025(4)
N6 0.051(3) 0.038(3) 0.047(3) -0.003(2) -0.004(3) 0.010(2)
N7 0.044(2) 0.059(3) 0.051(3) -0.011(2) -0.001(2) 0.012(2)
N8A 0.044(2) 0.059(3) 0.051(3) -0.011(2) -0.001(2) 0.012(2)
N8B 0.044(2) 0.059(3) 0.051(3) -0.011(2) -0.001(2) 0.012(2)
N9 0.037(3) 0.040(3) 0.045(3) 0.003(2) 0.006(2) 0.007(2)
N10 0.045(3) 0.055(3) 0.042(3) -0.002(3) -0.006(2) 0.003(3)
C1 0.036(3) 0.031(3) 0.057(4) 0.005(3) 0.008(3) -0.003(2)
C2A 0.034(4) 0.037(4) 0.048(5) 0.012(4) -0.012(4) -0.011(4)
C2B 0.034(4) 0.037(4) 0.048(5) 0.012(4) -0.012(4) -0.011(4)
C3A 0.072(7) 0.035(4) 0.026(5) 0.000(4) 0.013(4) 0.001(4)
C3B 0.072(7) 0.035(4) 0.026(5) 0.000(4) 0.013(4) 0.001(4)
C4 0.058(4) 0.043(4) 0.042(4) -0.003(3) 0.002(3) -0.001(3)
C5 0.038(3) 0.048(4) 0.034(3) -0.001(3) 0.009(3) -0.005(3)
C6 0.039(3) 0.046(4) 0.050(4) -0.003(3) 0.012(3) -0.004(3)
C7 0.053(4) 0.053(4) 0.059(5) -0.005(3) 0.013(3) -0.018(3)
C8 0.062(5) 0.074(5) 0.038(4) -0.013(4) 0.007(3) -0.014(4)
C9 0.061(5) 0.070(5) 0.038(4) 0.002(3) 0.000(3) -0.006(4)
C10 0.046(4) 0.050(4) 0.038(3) 0.003(3) 0.005(3) -0.003(3)
C11 0.089(6) 0.057(5) 0.048(4) 0.010(4) -0.013(4) -0.006(4)
C12 0.217(17) 0.099(9) 0.083(8) 0.023(7) 0.018(9) 0.019(10)
C13A 0.037(5) 0.060(6) 0.057(6) 0.009(5) 0.011(4) -0.009(4)
C13B 0.037(5) 0.060(6) 0.057(6) 0.009(5) 0.011(4) -0.009(4)
C14 0.048(4) 0.091(6) 0.079(6) 0.026(5) 0.016(4) 0.023(4)
C15 0.060(3) 0.103(3) 0.059(2) -0.013(2) 0.012(2) 0.032(3)
C16A 0.060(3) 0.103(3) 0.059(2) -0.013(2) 0.012(2) 0.032(3)
C16B 0.060(3) 0.103(3) 0.059(2) -0.013(2) 0.012(2) 0.032(3)
C17A 0.060(3) 0.103(3) 0.059(2) -0.013(2) 0.012(2) 0.032(3)
C17B 0.060(3) 0.103(3) 0.059(2) -0.013(2) 0.012(2) 0.032(3)
C18A 0.060(3) 0.103(3) 0.059(2) -0.013(2) 0.012(2) 0.032(3)
C18B 0.060(3) 0.103(3) 0.059(2) -0.013(2) 0.012(2) 0.032(3)
C19A 0.060(3) 0.103(3) 0.059(2) -0.013(2) 0.012(2) 0.032(3)
C19B 0.060(3) 0.103(3) 0.059(2) -0.013(2) 0.012(2) 0.032(3)
C20 0.060(3) 0.103(3) 0.059(2) -0.013(2) 0.012(2) 0.032(3)
C21 0.081(7) 0.154(12) 0.107(9) 0.020(8) 0.043(7) 0.037(7)
C22 0.125(11) 0.140(12) 0.119(11) -0.024(9) 0.036(9) -0.047(9)
C23A 0.033(4) 0.029(4) 0.048(5) -0.001(3) -0.005(3) -0.006(3)
C23B 0.033(4) 0.029(4) 0.048(5) -0.001(3) -0.005(3) -0.006(3)
C24A 0.048(5) 0.043(5) 0.043(5) -0.006(4) -0.004(5) 0.012(4)
C24B 0.048(5) 0.043(5) 0.043(5) -0.006(4) -0.004(5) 0.012(4)
C25 0.059(4) 0.088(5) 0.123(7) -0.033(5) 0.002(4) 0.015(3)
C26 0.048(4) 0.065(5) 0.037(4) -0.001(3) 0.008(3) -0.001(3)
C27 0.058(5) 0.072(5) 0.051(4) 0.013(4) 0.021(4) 0.000(4)
C28 0.065(5) 0.085(6) 0.070(6) 0.013(5) 0.025(4) -0.023(5)
C29 0.047(5) 0.116(8) 0.067(5) 0.005(5) 0.019(4) 0.002(5)
C30 0.054(5) 0.101(8) 0.093(7) -0.021(6) 0.018(5) 0.003(5)
C31 0.041(4) 0.088(6) 0.073(5) -0.021(5) 0.008(4) 0.014(4)
C32A 0.059(4) 0.088(5) 0.123(7) -0.033(5) 0.002(4) 0.015(3)
C32B 0.059(4) 0.088(5) 0.123(7) -0.033(5) 0.002(4) 0.015(3)
C33A 0.059(4) 0.088(5) 0.123(7) -0.033(5) 0.002(4) 0.015(3)
C33B 0.059(4) 0.088(5) 0.123(7) -0.033(5) 0.002(4) 0.015(3)
C34 0.079(5) 0.040(4) 0.057(5) -0.004(3) -0.018(4) 0.007(4)
C35 0.045(4) 0.049(4) 0.043(4) 0.001(3) 0.005(3) 0.007(3)
C36 0.035(3) 0.051(4) 0.038(3) 0.010(3) 0.010(3) 0.005(3)
C37 0.049(4) 0.049(4) 0.046(4) 0.012(3) 0.009(3) 0.013(3)
C38 0.055(4) 0.057(4) 0.059(5) 0.019(4) 0.016(4) 0.013(3)
C39 0.050(4) 0.068(5) 0.054(4) 0.028(4) 0.008(3) 0.019(4)
C40 0.048(4) 0.082(6) 0.044(4) 0.015(4) 0.007(3) 0.011(4)
C41 0.039(3) 0.059(4) 0.038(3) 0.006(3) 0.010(3) 0.004(3)
C42 0.066(5) 0.063(5) 0.047(4) 0.002(3) -0.004(4) 0.008(4)
C43 0.075(6) 0.065(5) 0.071(6) -0.007(4) 0.005(4) 0.002(4)
C44 0.035(3) 0.034(3) 0.062(4) 0.002(3) -0.002(3) -0.001(3)
C45 0.083(6) 0.040(4) 0.073(5) 0.007(4) 0.006(4) -0.004(4)
Cl1 0.0533(10) 0.0437(9) 0.0903(15) -0.0057(9) -0.0024(10) 0.0013(8)
O3 0.085(3) 0.077(3) 0.169(5) -0.019(3) 0.006(3) -0.004(2)
O4A 0.085(3) 0.077(3) 0.169(5) -0.019(3) 0.006(3) -0.004(2)
O4B 0.085(3) 0.077(3) 0.169(5) -0.019(3) 0.006(3) -0.004(2)
O5A 0.085(3) 0.077(3) 0.169(5) -0.019(3) 0.006(3) -0.004(2)
O5B 0.085(3) 0.077(3) 0.169(5) -0.019(3) 0.006(3) -0.004(2)
O6A 0.085(3) 0.077(3) 0.169(5) -0.019(3) 0.006(3) -0.004(2)
O6B 0.085(3) 0.077(3) 0.169(5) -0.019(3) 0.006(3) -0.004(2)
Cl2 0.1104(18) 0.0445(10) 0.0710(13) -0.0067(9) 0.0354(13) 0.0037(10)
O7 0.141(5) 0.089(3) 0.112(4) -0.032(3) 0.033(3) 0.008(3)
O8A 0.141(5) 0.089(3) 0.112(4) -0.032(3) 0.033(3) 0.008(3)
O8B 0.141(5) 0.089(3) 0.112(4) -0.032(3) 0.033(3) 0.008(3)
O9A 0.141(5) 0.089(3) 0.112(4) -0.032(3) 0.033(3) 0.008(3)
O9B 0.141(5) 0.089(3) 0.112(4) -0.032(3) 0.033(3) 0.008(3)
O10A 0.141(5) 0.089(3) 0.112(4) -0.032(3) 0.033(3) 0.008(3)
O10B 0.141(5) 0.089(3) 0.112(4) -0.032(3) 0.033(3) 0.008(3)

loop_
_atom_type_symbol
_atom_type_description
_atom_type_scat_dispersion_real
_atom_type_scat_dispersion_imag
_atom_type_scat_source
C C 0.0033 0.0016 'International Tables Vol C Tables 4.2.6.8 and 6.1.1.4'
H H 0.0000 0.0000 'International Tables Vol C Tables 4.2.6.8 and 6.1.1.4'
Cl Cl 0.1484 0.1585 'International Tables Vol C Tables 4.2.6.8 and 6.1.1.4'
N N 0.0061 0.0033 'International Tables Vol C Tables 4.2.6.8 and 6.1.1.4'
O O 0.0106 0.0060 'International Tables Vol C Tables 4.2.6.8 and 6.1.1.4'
S S 0.1246 0.1234 'International Tables Vol C Tables 4.2.6.8 and 6.1.1.4'
Zn Zn 0.2839 1.4301 'International Tables Vol C Tables 4.2.6.8 and 6.1.1.4'

loop_
_geom_angle_atom_site_label_1
_geom_angle_atom_site_label_2
_geom_angle_atom_site_label_3
_geom_angle
_geom_angle_site_symmetry_1
_geom_angle_site_symmetry_3
_geom_angle_publ_flag
O1 Zn1 S1 102.71(13) . . ?
O1 Zn1 N1 78.69(18) . . ?
O1 Zn1 N2 122.82(19) . . ?
O1 Zn1 N4 117.6(2) . . ?
N1 Zn1 S1 178.22(15) . . ?
N2 Zn1 S1 103.81(15) . . ?
N2 Zn1 N1 76.19(19) . . ?
N2 Zn1 N4 105.4(2) . . ?
N4 Zn1 S1 101.3(2) . . ?
N4 Zn1 N1 77.1(2) . . ?
O1 Zn2 O2 102.91(19) . . ?
O1 Zn2 N6 82.31(18) . . ?
O1 Zn2 N7 115.5(2) . . ?
O1 Zn2 N9 118.89(19) . . ?
O2 Zn2 N6 174.7(2) . . ?
O2 Zn2 N7 100.5(2) . . ?
O2 Zn2 N9 97.7(2) . . ?
N7 Zn2 N6 77.9(2) . . ?
N9 Zn2 N6 78.7(2) . . ?
N9 Zn2 N7 116.1(2) . . ?
C44 S1 Zn1 116.5(2) . . ?
Zn2 O1 Zn1 128.3(2) . . ?
C1 O1 Zn1 117.2(4) . . ?
C1 O1 Zn2 113.8(4) . . ?
C44 O2 Zn2 141.2(5) . . ?
C2A N1 Zn1 102.8(4) . . ?
C2A N1 C3A 115.7(6) . . ?
C2A N1 C13A 115.1(7) . . ?
C2B N1 Zn1 104.5(7) . . ?
C2B N1 C3B 97.8(12) . . ?
C2B N1 C13B 109.7(11) . . ?
C3A N1 Zn1 105.8(5) . . ?
C3A N1 C13A 109.8(7) . . ?
C3B N1 Zn1 111.8(7) . . ?
C3B N1 C13B 123.3(12) . . ?
C13A N1 Zn1 106.4(5) . . ?
C13B N1 Zn1 107.8(8) . . ?
C4 N2 Zn1 117.5(4) . . ?
C4 N2 C5 106.1(5) . . ?
C5 N2 Zn1 136.4(4) . . ?
C4 N3 C10 107.4(5) . . ?
C4 N3 C11 126.7(6) . . ?
C10 N3 C11 125.8(6) . . ?
C14 N4 Zn1 117.1(5) . . ?
C14 N4 C15 104.9(7) . . ?
C15 N4 Zn1 137.1(6) . . ?
C14 N5 C21 127.7(9) . . ?
C20 N5 C14 108.1(8) . . ?
C20 N5 C21 124.1(7) . . ?
C23A N6 Zn2 98.8(4) . . ?
C23B N6 Zn2 100.7(7) . . ?
C23B N6 C24B 105.2(11) . . ?
C24A N6 Zn2 110.5(5) . . ?
C24A N6 C23A 112.3(6) . . ?
C24B N6 Zn2 105.9(8) . . ?
C34 N6 Zn2 108.7(4) . . ?
C34 N6 C23A 104.6(6) . . ?
C34 N6 C23B 141.7(9) . . ?
C34 N6 C24A 119.8(6) . . ?
C34 N6 C24B 90.2(8) . . ?
C25 N7 Zn2 115.1(5) . . ?
C25 N7 C26 106.3(6) . . ?
C26 N7 Zn2 137.2(5) . . ?
C25 N8A C31 104.7(7) . . ?
C25 N8A C33A 127.3(10) . . ?
C31 N8A C33A 128.1(9) . . ?
C25 N8B C32B 118(2) . . ?
C31 N8B C25 106.0(11) . . ?
C31 N8B C32B 115.9(18) . . ?
C35 N9 Zn2 116.2(4) . . ?
C35 N9 C36 105.5(5) . . ?
C36 N9 Zn2 138.0(4) . . ?
C35 N10 C41 106.5(6) . . ?
C35 N10 C42 126.5(6) . . ?
C41 N10 C42 127.0(6) . . ?
O1 C1 H1A 107.3 . . ?
O1 C1 H1B 100.3 . . ?
O1 C1 C2A 110.1(6) . . ?
O1 C1 C2B 119.0(8) . . ?
O1 C1 C23A 112.9(6) . . ?
O1 C1 C23B 115.2(8) . . ?
C2A C1 H1A 107.3 . . ?
C2B C1 H1B 100.3 . . ?
C2B C1 C23B 116.5(9) . . ?
C23A C1 H1A 107.3 . . ?
C23A C1 C2A 111.5(6) . . ?
C23B C1 H1B 100.3 . . ?
N1 C2A C1 111.4(6) . . ?
N1 C2A H2AA 109.3 . . ?
N1 C2A H2AB 109.3 . . ?
C1 C2A H2AA 109.3 . . ?
C1 C2A H2AB 109.3 . . ?
H2AA C2A H2AB 108.0 . . ?
N1 C2B C1 112.1(11) . . ?
N1 C2B H2BA 109.2 . . ?
N1 C2B H2BB 109.2 . . ?
C1 C2B H2BA 109.2 . . ?
C1 C2B H2BB 109.2 . . ?
H2BA C2B H2BB 107.9 . . ?
N1 C3A H3AA 110.1 . . ?
N1 C3A H3AB 110.1 . . ?
N1 C3A C4 107.8(7) . . ?
H3AA C3A H3AB 108.5 . . ?
C4 C3A H3AA 110.1 . . ?
C4 C3A H3AB 110.1 . . ?
N1 C3B H3BA 110.3 . . ?
N1 C3B H3BB 110.3 . . ?
N1 C3B C4 106.9(11) . . ?
H3BA C3B H3BB 108.6 . . ?
C4 C3B H3BA 110.3 . . ?
C4 C3B H3BB 110.3 . . ?
N2 C4 N3 112.1(6) . . ?
N2 C4 C3A 122.3(6) . . ?
N2 C4 C3B 124.8(9) . . ?
N3 C4 C3A 125.1(7) . . ?
N3 C4 C3B 120.3(8) . . ?
C6 C5 N2 131.0(6) . . ?
C6 C5 C10 120.6(6) . . ?
C10 C5 N2 108.2(5) . . ?
C5 C6 H6 121.2 . . ?
C7 C6 C5 117.5(7) . . ?
C7 C6 H6 121.2 . . ?
C6 C7 H7 119.3 . . ?
C6 C7 C8 121.3(7) . . ?
C8 C7 H7 119.3 . . ?
C7 C8 H8 119.0 . . ?
C9 C8 C7 121.9(7) . . ?
C9 C8 H8 119.0 . . ?
C8 C9 H9 121.7 . . ?
C8 C9 C10 116.6(7) . . ?
C10 C9 H9 121.7 . . ?
N3 C10 C5 106.2(6) . . ?
N3 C10 C9 131.8(6) . . ?
C5 C10 C9 122.0(6) . . ?
N3 C11 H11A 109.8 . . ?
N3 C11 H11B 109.8 . . ?
N3 C11 C12 109.5(8) . . ?
H11A C11 H11B 108.2 . . ?
C12 C11 H11A 109.8 . . ?
C12 C11 H11B 109.8 . . ?
C11 C12 H12A 109.5 . . ?
C11 C12 H12B 109.5 . . ?
C11 C12 H12C 109.5 . . ?
H12A C12 H12B 109.5 . . ?
H12A C12 H12C 109.5 . . ?
H12B C12 H12C 109.5 . . ?
N1 C13A H13A 110.6 . . ?
N1 C13A H13B 110.6 . . ?
N1 C13A C14 105.6(7) . . ?
H13A C13A H13B 108.8 . . ?
C14 C13A H13A 110.6 . . ?
C14 C13A H13B 110.6 . . ?
N1 C13B H13C 111.9 . . ?
N1 C13B H13D 111.9 . . ?
N1 C13B C14 99.5(10) . . ?
H13C C13B H13D 109.6 . . ?
C14 C13B H13C 111.9 . . ?
C14 C13B H13D 111.9 . . ?
N4 C14 N5 112.7(8) . . ?
N4 C14 C13A 122.0(7) . . ?
N4 C14 C13B 121.7(9) . . ?
N5 C14 C13A 123.7(8) . . ?
N5 C14 C13B 116.5(9) . . ?
N4 C15 C16B 119.6(11) . . ?
C16A C15 N4 133.6(8) . . ?
C20 C15 N4 110.1(8) . . ?
C20 C15 C16A 116.3(9) . . ?
C20 C15 C16B 130.0(12) . . ?
C15 C16A H16A 122.1 . . ?
C17A C16A C15 115.8(12) . . ?
C17A C16A H16A 122.1 . . ?
C15 C16B H16B 121.8 . . ?
C17B C16B C15 116(2) . . ?
C17B C16B H16B 121.8 . . ?
C16A C17A H17A 117.8 . . ?
C16A C17A C18A 124.4(13) . . ?
C18A C17A H17A 117.8 . . ?
C16B C17B H17B 120.9 . . ?
C16B C17B C18B 118(3) . . ?
C18B C17B H17B 120.9 . . ?
C17A C18A H18A 118.8 . . ?
C19A C18A C17A 122.3(12) . . ?
C19A C18A H18A 118.8 . . ?
C17B C18B H18B 119.9 . . ?
C19B C18B C17B 120(3) . . ?
C19B C18B H18B 119.9 . . ?
C18A C19A H19A 124.9 . . ?
C18A C19A C20 110.2(12) . . ?
C20 C19A H19A 124.9 . . ?
C18B C19B H19B 117.0 . . ?
C18B C19B C20 126(2) . . ?
C20 C19B H19B 117.0 . . ?
N5 C20 C15 103.7(7) . . ?
N5 C20 C19A 126.0(10) . . ?
N5 C20 C19B 145.6(14) . . ?
C15 C20 C19A 130.2(10) . . ?
C15 C20 C19B 107.9(14) . . ?
N5 C21 H21A 110.5 . . ?
N5 C21 H21B 110.5 . . ?
N5 C21 C22 106.0(9) . . ?
H21A C21 H21B 108.7 . . ?
C22 C21 H21A 110.5 . . ?
C22 C21 H21B 110.5 . . ?
C21 C22 H22A 109.5 . . ?
C21 C22 H22B 109.5 . . ?
C21 C22 H22C 109.5 . . ?
H22A C22 H22B 109.5 . . ?
H22A C22 H22C 109.5 . . ?
H22B C22 H22C 109.5 . . ?
N6 C23A H23A 109.5 . . ?
N6 C23A H23B 109.5 . . ?
C1 C23A N6 110.6(6) . . ?
C1 C23A H23A 109.5 . . ?
C1 C23A H23B 109.5 . . ?
H23A C23A H23B 108.1 . . ?
N6 C23B C1 112.1(10) . . ?
N6 C23B H23C 109.2 . . ?
N6 C23B H23D 109.2 . . ?
C1 C23B H23C 109.2 . . ?
C1 C23B H23D 109.2 . . ?
H23C C23B H23D 107.9 . . ?
N6 C24A H24A 110.7 . . ?
N6 C24A H24B 110.7 . . ?
N6 C24A C25 105.0(7) . . ?
H24A C24A H24B 108.8 . . ?
C25 C24A H24A 110.7 . . ?
C25 C24A H24B 110.7 . . ?
N6 C24B H24C 111.0 . . ?
N6 C24B H24D 111.0 . . ?
H24C C24B H24D 109.0 . . ?
C25 C24B N6 104.0(10) . . ?
C25 C24B H24C 111.0 . . ?
C25 C24B H24D 111.0 . . ?
N7 C25 N8A 112.7(8) . . ?
N7 C25 N8B 104.9(10) . . ?
N7 C25 C24A 125.2(7) . . ?
N7 C25 C24B 115.5(10) . . ?
N8A C25 C24A 120.2(9) . . ?
N8B C25 C24B 116.0(11) . . ?
N7 C26 C31 108.7(6) . . ?
C27 C26 N7 130.9(7) . . ?
C27 C26 C31 120.3(7) . . ?
C26 C27 H27 121.7 . . ?
C26 C27 C28 116.7(8) . . ?
C28 C27 H27 121.7 . . ?
C27 C28 H28 118.9 . . ?
C29 C28 C27 122.2(9) . . ?
C29 C28 H28 118.9 . . ?
C28 C29 H29 119.3 . . ?
C30 C29 C28 121.4(9) . . ?
C30 C29 H29 119.3 . . ?
C29 C30 H30 121.2 . . ?
C29 C30 C31 117.6(9) . . ?
C31 C30 H30 121.2 . . ?
N8B C31 C26 101.7(8) . . ?
N8B C31 C30 132.9(9) . . ?
C26 C31 N8A 106.7(6) . . ?
C30 C31 N8A 131.0(8) . . ?
C30 C31 C26 121.8(8) . . ?
H32A C32A H32B 109.5 . . ?
H32A C32A H32C 109.5 . . ?
H32B C32A H32C 109.5 . . ?
C33A C32A H32A 109.5 . . ?
C33A C32A H32B 109.5 . . ?
C33A C32A H32C 109.5 . . ?
N8B C32B H32D 106.6 . . ?
N8B C32B H32E 106.6 . . ?
N8B C32B C33B 123(3) . . ?
H32D C32B H32E 106.5 . . ?
C33B C32B H32D 106.6 . . ?
C33B C32B H32E 106.6 . . ?
N8A C33A H33A 110.2 . . ?
N8A C33A H33B 110.2 . . ?
C32A C33A N8A 107.4(13) . . ?
C32A C33A H33A 110.2 . . ?
C32A C33A H33B 110.2 . . ?
H33A C33A H33B 108.5 . . ?
C32B C33B H33C 109.5 . . ?
C32B C33B H33D 109.5 . . ?
C32B C33B H33E 109.5 . . ?
H33C C33B H33D 109.5 . . ?
H33C C33B H33E 109.5 . . ?
H33D C33B H33E 109.5 . . ?
N6 C34 H34A 109.2 . . ?
N6 C34 H34B 109.2 . . ?
N6 C34 C35 112.3(6) . . ?
H34A C34 H34B 107.9 . . ?
C35 C34 H34A 109.2 . . ?
C35 C34 H34B 109.2 . . ?
N9 C35 N10 113.4(6) . . ?
N9 C35 C34 123.1(6) . . ?
N10 C35 C34 123.5(6) . . ?
N9 C36 C37 130.6(6) . . ?
N9 C36 C41 108.8(6) . . ?
C37 C36 C41 120.6(6) . . ?
C36 C37 H37 121.6 . . ?
C38 C37 C36 116.8(7) . . ?
C38 C37 H37 121.6 . . ?
C37 C38 H38 119.1 . . ?
C39 C38 C37 121.8(7) . . ?
C39 C38 H38 119.1 . . ?
C38 C39 H39 118.7 . . ?
C38 C39 C40 122.7(7) . . ?
C40 C39 H39 118.7 . . ?
C39 C40 H40 122.0 . . ?
C39 C40 C41 116.1(7) . . ?
C41 C40 H40 122.0 . . ?
N10 C41 C36 105.9(5) . . ?
N10 C41 C40 132.1(7) . . ?
C40 C41 C36 122.0(7) . . ?
N10 C42 H42A 109.1 . . ?
N10 C42 H42B 109.1 . . ?
N10 C42 C43 112.4(7) . . ?
H42A C42 H42B 107.9 . . ?
C43 C42 H42A 109.1 . . ?
C43 C42 H42B 109.1 . . ?
C42 C43 H43A 109.5 . . ?
C42 C43 H43B 109.5 . . ?
C42 C43 H43C 109.5 . . ?
H43A C43 H43B 109.5 . . ?
H43A C43 H43C 109.5 . . ?
H43B C43 H43C 109.5 . . ?
O2 C44 S1 127.6(5) . . ?
O2 C44 C45 117.5(7) . . ?
C45 C44 S1 114.8(5) . . ?
C44 C45 H45A 109.5 . . ?
C44 C45 H45B 109.5 . . ?
C44 C45 H45C 109.5 . . ?
H45A C45 H45B 109.5 . . ?
H45A C45 H45C 109.5 . . ?
H45B C45 H45C 109.5 . . ?
O3 Cl1 O4A 117.2(6) . . ?
O3 Cl1 O4B 100.5(11) . . ?
O3 Cl1 O5A 110.0(6) . . ?
O3 Cl1 O5B 121.0(12) . . ?
O3 Cl1 O6A 107.4(6) . . ?
O3 Cl1 O6B 104.5(11) . . ?
O4B Cl1 O6B 100.3(16) . . ?
O5A Cl1 O4A 108.7(8) . . ?
O5B Cl1 O4B 117.5(17) . . ?
O5B Cl1 O6B 110.2(15) . . ?
O6A Cl1 O4A 105.2(7) . . ?
O6A Cl1 O5A 107.8(7) . . ?
O7 Cl2 O8A 111.1(6) . . ?
O7 Cl2 O8B 98.1(10) . . ?
O7 Cl2 O9B 97.4(10) . . ?
O7 Cl2 O10A 105.4(6) . . ?
O8A Cl2 O10A 97.1(8) . . ?
O9A Cl2 O7 118.8(6) . . ?
O9A Cl2 O8A 105.6(8) . . ?
O9A Cl2 O10A 116.6(8) . . ?
O9B Cl2 O8B 118.6(17) . . ?
O10B Cl2 O7 117.8(11) . . ?
O10B Cl2 O8B 103.4(15) . . ?
O10B Cl2 O9B 120.0(17) . . ?

loop_
_geom_bond_atom_site_label_1
_geom_bond_atom_site_label_2
_geom_bond_distance
_geom_bond_site_symmetry_2
_geom_bond_publ_flag
Zn1 S1 2.375(2) . ?
Zn1 O1 1.986(4) . ?
Zn1 N1 2.363(5) . ?
Zn1 N2 2.037(5) . ?
Zn1 N4 2.064(6) . ?
Zn2 O1 1.978(4) . ?
Zn2 O2 2.023(5) . ?
Zn2 N6 2.306(5) . ?
Zn2 N7 2.031(6) . ?
Zn2 N9 2.026(5) . ?
S1 C44 1.704(8) . ?
O1 C1 1.412(7) . ?
O2 C44 1.197(8) . ?
N1 C2A 1.404(10) . ?
N1 C2B 1.462(16) . ?
N1 C3A 1.471(10) . ?
N1 C3B 1.470(16) . ?
N1 C13A 1.506(10) . ?
N1 C13B 1.516(15) . ?
N2 C4 1.318(8) . ?
N2 C5 1.408(8) . ?
N3 C4 1.355(9) . ?
N3 C10 1.384(9) . ?
N3 C11 1.486(8) . ?
N4 C14 1.270(11) . ?
N4 C15 1.399(10) . ?
N5 C14 1.366(10) . ?
N5 C20 1.358(12) . ?
N5 C21 1.483(14) . ?
N6 C23A 1.502(10) . ?
N6 C23B 1.437(15) . ?
N6 C24A 1.472(10) . ?
N6 C24B 1.532(16) . ?
N6 C34 1.423(9) . ?
N7 C25 1.339(11) . ?
N7 C26 1.399(8) . ?
N8A C25 1.386(10) . ?
N8A C31 1.428(11) . ?
N8A C33A 1.529(13) . ?
N8B C25 1.420(13) . ?
N8B C31 1.370(13) . ?
N8B C32B 1.499(17) . ?
N9 C35 1.311(8) . ?
N9 C36 1.399(8) . ?
N10 C35 1.363(8) . ?
N10 C41 1.387(9) . ?
N10 C42 1.480(9) . ?
C1 H1A 1.0000 . ?
C1 H1B 1.0000 . ?
C1 C2A 1.534(10) . ?
C1 C2B 1.466(15) . ?
C1 C23A 1.478(10) . ?
C1 C23B 1.516(15) . ?
C2A H2AA 0.9900 . ?
C2A H2AB 0.9900 . ?
C2B H2BA 0.9900 . ?
C2B H2BB 0.9900 . ?
C3A H3AA 0.9900 . ?
C3A H3AB 0.9900 . ?
C3A C4 1.483(11) . ?
C3B H3BA 0.9900 . ?
C3B H3BB 0.9900 . ?
C3B C4 1.501(17) . ?
C5 C6 1.388(9) . ?
C5 C10 1.390(9) . ?
C6 H6 0.9500 . ?
C6 C7 1.375(10) . ?
C7 H7 0.9500 . ?
C7 C8 1.394(11) . ?
C8 H8 0.9500 . ?
C8 C9 1.369(11) . ?
C9 H9 0.9500 . ?
C9 C10 1.392(10) . ?
C11 H11A 0.9900 . ?
C11 H11B 0.9900 . ?
C11 C12 1.510(14) . ?
C12 H12A 0.9800 . ?
C12 H12B 0.9800 . ?
C12 H12C 0.9800 . ?
C13A H13A 0.9900 . ?
C13A H13B 0.9900 . ?
C13A C14 1.529(13) . ?
C13B H13C 0.9900 . ?
C13B H13D 0.9900 . ?
C13B C14 1.651(18) . ?
C15 C16A 1.389(12) . ?
C15 C16B 1.423(14) . ?
C15 C20 1.387(10) . ?
C16A H16A 0.9500 . ?
C16A C17A 1.385(11) . ?
C16B H16B 0.9500 . ?
C16B C17B 1.394(14) . ?
C17A H17A 0.9500 . ?
C17A C18A 1.400(12) . ?
C17B H17B 0.9500 . ?
C17B C18B 1.403(15) . ?
C18A H18A 0.9500 . ?
C18A C19A 1.373(12) . ?
C18B H18B 0.9500 . ?
C18B C19B 1.399(15) . ?
C19A H19A 0.9500 . ?
C19A C20 1.399(11) . ?
C19B H19B 0.9500 . ?
C19B C20 1.422(14) . ?
C21 H21A 0.9900 . ?
C21 H21B 0.9900 . ?
C21 C22 1.503(17) . ?
C22 H22A 0.9800 . ?
C22 H22B 0.9800 . ?
C22 H22C 0.9800 . ?
C23A H23A 0.9900 . ?
C23A H23B 0.9900 . ?
C23B H23C 0.9900 . ?
C23B H23D 0.9900 . ?
C24A H24A 0.9900 . ?
C24A H24B 0.9900 . ?
C24A C25 1.535(13) . ?
C24B H24C 0.9900 . ?
C24B H24D 0.9900 . ?
C24B C25 1.497(17) . ?
C26 C27 1.383(11) . ?
C26 C31 1.405(10) . ?
C27 H27 0.9500 . ?
C27 C28 1.393(11) . ?
C28 H28 0.9500 . ?
C28 C29 1.388(13) . ?
C29 H29 0.9500 . ?
C29 C30 1.353(14) . ?
C30 H30 0.9500 . ?
C30 C31 1.389(11) . ?
C32A H32A 0.9800 . ?
C32A H32B 0.9800 . ?
C32A H32C 0.9800 . ?
C32A C33A 1.464(16) . ?
C32B H32D 0.9900 . ?
C32B H32E 0.9900 . ?
C32B C33B 1.52(2) . ?
C33A H33A 0.9900 . ?
C33A H33B 0.9900 . ?
C33B H33C 0.9800 . ?
C33B H33D 0.9800 . ?
C33B H33E 0.9800 . ?
C34 H34A 0.9900 . ?
C34 H34B 0.9900 . ?
C34 C35 1.489(9) . ?
C36 C37 1.401(9) . ?
C36 C41 1.404(9) . ?
C37 H37 0.9500 . ?
C37 C38 1.387(9) . ?
C38 H38 0.9500 . ?
C38 C39 1.379(11) . ?
C39 H39 0.9500 . ?
C39 C40 1.380(11) . ?
C40 H40 0.9500 . ?
C40 C41 1.397(9) . ?
C42 H42A 0.9900 . ?
C42 H42B 0.9900 . ?
C42 C43 1.496(12) . ?
C43 H43A 0.9800 . ?
C43 H43B 0.9800 . ?
C43 H43C 0.9800 . ?
C44 C45 1.512(9) . ?
C45 H45A 0.9800 . ?
C45 H45B 0.9800 . ?
C45 H45C 0.9800 . ?
Cl1 O3 1.402(7) . ?
Cl1 O4A 1.439(10) . ?
Cl1 O4B 1.426(15) . ?
Cl1 O5A 1.426(10) . ?
Cl1 O5B 1.425(14) . ?
Cl1 O6A 1.404(10) . ?
Cl1 O6B 1.427(14) . ?
Cl2 O7 1.402(7) . ?
Cl2 O8A 1.421(10) . ?
Cl2 O8B 1.470(14) . ?
Cl2 O9A 1.400(10) . ?
Cl2 O9B 1.426(14) . ?
Cl2 O10A 1.472(11) . ?
Cl2 O10B 1.390(14) . ?

loop_
_geom_torsion_atom_site_label_1
_geom_torsion_atom_site_label_2
_geom_torsion_atom_site_label_3
_geom_torsion_atom_site_label_4
_geom_torsion
_geom_torsion_site_symmetry_1
_geom_torsion_site_symmetry_2
_geom_torsion_site_symmetry_3
_geom_torsion_site_symmetry_4
_geom_torsion_publ_flag
Zn1 S1 C44 O2 8.6(8) . . . . ?
Zn1 S1 C44 C45 -171.9(5) . . . . ?
Zn1 O1 C1 C2A -32.7(6) . . . . ?
Zn1 O1 C1 C2B 7.1(10) . . . . ?
Zn1 O1 C1 C23A -158.1(5) . . . . ?
Zn1 O1 C1 C23B 152.7(8) . . . . ?
Zn1 N1 C2A C1 -40.1(7) . . . . ?
Zn1 N1 C2B C1 30.4(13) . . . . ?
Zn1 N1 C3A C4 -32.7(8) . . . . ?
Zn1 N1 C3B C4 6.0(18) . . . . ?
Zn1 N1 C13A C14 -31.1(8) . . . . ?
Zn1 N1 C13B C14 38.3(13) . . . . ?
Zn1 N2 C4 N3 -178.3(5) . . . . ?
Zn1 N2 C4 C3A -5.8(10) . . . . ?
Zn1 N2 C4 C3B 20.8(14) . . . . ?
Zn1 N2 C5 C6 -5.6(11) . . . . ?
Zn1 N2 C5 C10 179.4(5) . . . . ?
Zn1 N4 C14 N5 168.9(6) . . . . ?
Zn1 N4 C14 C13A -24.9(12) . . . . ?
Zn1 N4 C14 C13B 23.0(13) . . . . ?
Zn1 N4 C15 C16A 18.9(17) . . . . ?
Zn1 N4 C15 C16B 12(2) . . . . ?
Zn1 N4 C15 C20 -162.1(6) . . . . ?
Zn2 O1 C1 C2A 155.8(4) . . . . ?
Zn2 O1 C1 C2B -164.3(9) . . . . ?
Zn2 O1 C1 C23A 30.4(6) . . . . ?
Zn2 O1 C1 C23B -18.8(9) . . . . ?
Zn2 O2 C44 S1 -1.9(12) . . . . ?
Zn2 O2 C44 C45 178.5(6) . . . . ?
Zn2 N6 C23A C1 43.2(6) . . . . ?
Zn2 N6 C23B C1 -39.9(12) . . . . ?
Zn2 N6 C24A C25 24.8(8) . . . . ?
Zn2 N6 C24B C25 -36.6(14) . . . . ?
Zn2 N6 C34 C35 9.6(8) . . . . ?
Zn2 N7 C25 N8A 162.8(7) . . . . ?
Zn2 N7 C25 N8B -170.8(9) . . . . ?
Zn2 N7 C25 C24A -1.6(13) . . . . ?
Zn2 N7 C25 C24B -41.7(13) . . . . ?
Zn2 N7 C26 C27 14.1(12) . . . . ?
Zn2 N7 C26 C31 -164.9(6) . . . . ?
Zn2 N9 C35 N10 175.3(4) . . . . ?
Zn2 N9 C35 C34 -3.2(9) . . . . ?
Zn2 N9 C36 C37 4.9(11) . . . . ?
Zn2 N9 C36 C41 -173.7(5) . . . . ?
O1 C1 C2A N1 50.8(8) . . . . ?
O1 C1 C2B N1 -28.0(16) . . . . ?
O1 C1 C23A N6 -53.0(8) . . . . ?
O1 C1 C23B N6 43.5(14) . . . . ?
N1 C3A C4 N2 28.9(11) . . . . ?
N1 C3A C4 N3 -159.5(7) . . . . ?
N1 C3B C4 N2 -17(2) . . . . ?
N1 C3B C4 N3 -176.8(9) . . . . ?
N1 C13A C14 N4 39.8(12) . . . . ?
N1 C13A C14 N5 -155.5(9) . . . . ?
N1 C13B C14 N4 -43.7(16) . . . . ?
N1 C13B C14 N5 171.6(9) . . . . ?
N2 C5 C6 C7 -175.1(6) . . . . ?
N2 C5 C10 N3 -0.9(7) . . . . ?
N2 C5 C10 C9 177.3(6) . . . . ?
N4 C15 C16A C17A -176.4(11) . . . . ?
N4 C15 C16B C17B -180(2) . . . . ?
N4 C15 C20 N5 -7.3(10) . . . . ?
N4 C15 C20 C19A 169.7(10) . . . . ?
N4 C15 C20 C19B -173.7(13) . . . . ?
N6 C24A C25 N7 -17.5(13) . . . . ?
N6 C24A C25 N8A 179.2(9) . . . . ?
N6 C24B C25 N7 53.0(17) . . . . ?
N6 C24B C25 N8B 176.4(13) . . . . ?
N6 C34 C35 N9 -5.3(11) . . . . ?
N6 C34 C35 N10 176.3(6) . . . . ?
N7 C26 C27 C28 -176.6(7) . . . . ?
N7 C26 C31 N8A 5.2(9) . . . . ?
N7 C26 C31 N8B -21.3(11) . . . . ?
N7 C26 C31 C30 177.5(8) . . . . ?
N9 C36 C37 C38 -179.3(6) . . . . ?
N9 C36 C41 N10 0.1(7) . . . . ?
N9 C36 C41 C40 -179.7(6) . . . . ?
C2A N1 C3A C4 -145.9(7) . . . . ?
C2A N1 C13A C14 82.1(9) . . . . ?
C2A C1 C23A N6 -177.6(6) . . . . ?
C2B N1 C3B C4 -103.1(15) . . . . ?
C2B N1 C13B C14 151.6(10) . . . . ?
C2B C1 C23B N6 -170.1(11) . . . . ?
C3A N1 C2A C1 74.8(9) . . . . ?
C3A N1 C13A C14 -145.2(7) . . . . ?
C3B N1 C2B C1 145.4(13) . . . . ?
C3B N1 C13B C14 -94.4(15) . . . . ?
C4 N2 C5 C6 174.7(7) . . . . ?
C4 N2 C5 C10 -0.3(7) . . . . ?
C4 N3 C10 C5 1.7(8) . . . . ?
C4 N3 C10 C9 -176.2(8) . . . . ?
C4 N3 C11 C12 78.7(11) . . . . ?
C5 N2 C4 N3 1.5(8) . . . . ?
C5 N2 C4 C3A 174.0(7) . . . . ?
C5 N2 C4 C3B -159.4(12) . . . . ?
C5 C6 C7 C8 -0.8(10) . . . . ?
C6 C5 C10 N3 -176.5(6) . . . . ?
C6 C5 C10 C9 1.7(10) . . . . ?
C6 C7 C8 C9 1.2(12) . . . . ?
C7 C8 C9 C10 -0.2(11) . . . . ?
C8 C9 C10 N3 176.4(7) . . . . ?
C8 C9 C10 C5 -1.2(11) . . . . ?
C10 N3 C4 N2 -2.0(8) . . . . ?
C10 N3 C4 C3A -174.3(8) . . . . ?
C10 N3 C4 C3B 159.8(12) . . . . ?
C10 N3 C11 C12 -96.8(10) . . . . ?
C10 C5 C6 C7 -0.7(9) . . . . ?
C11 N3 C4 N2 -178.2(7) . . . . ?
C11 N3 C4 C3A 9.5(13) . . . . ?
C11 N3 C4 C3B -16.4(16) . . . . ?
C11 N3 C10 C5 177.9(7) . . . . ?
C11 N3 C10 C9 0.0(13) . . . . ?
C13A N1 C2A C1 -155.3(7) . . . . ?
C13A N1 C3A C4 81.7(9) . . . . ?
C13B N1 C2B C1 -84.9(15) . . . . ?
C13B N1 C3B C4 137.1(12) . . . . ?
C14 N4 C15 C16A -173.2(13) . . . . ?
C14 N4 C15 C16B 179.8(18) . . . . ?
C14 N4 C15 C20 5.8(10) . . . . ?
C14 N5 C20 C15 6.0(10) . . . . ?
C14 N5 C20 C19A -171.2(10) . . . . ?
C14 N5 C20 C19B 163(2) . . . . ?
C14 N5 C21 C22 93.6(13) . . . . ?
C15 N4 C14 N5 -1.9(10) . . . . ?
C15 N4 C14 C13A 164.3(9) . . . . ?
C15 N4 C14 C13B -147.8(11) . . . . ?
C15 C16A C17A C18A 3(2) . . . . ?
C15 C16B C17B C18B -1(4) . . . . ?
C16A C15 C20 N5 171.9(10) . . . . ?
C16A C15 C20 C19A -11.1(16) . . . . ?
C16A C17A C18A C19A -5(2) . . . . ?
C16B C15 C20 N5 180(2) . . . . ?
C16B C15 C20 C19B 13(3) . . . . ?
C16B C17B C18B C19B 1(4) . . . . ?
C17A C18A C19A C20 0.2(18) . . . . ?
C17B C18B C19B C20 7(4) . . . . ?
C18A C19A C20 N5 -175.3(10) . . . . ?
C18A C19A C20 C15 8.3(17) . . . . ?
C18B C19B C20 N5 -169(2) . . . . ?
C18B C19B C20 C15 -13(3) . . . . ?
C20 N5 C14 N4 -2.7(12) . . . . ?
C20 N5 C14 C13A -168.6(9) . . . . ?
C20 N5 C14 C13B 145.0(11) . . . . ?
C20 N5 C21 C22 -85.2(13) . . . . ?
C20 C15 C16A C17A 4.6(17) . . . . ?
C20 C15 C16B C17B -7(4) . . . . ?
C21 N5 C14 N4 178.3(10) . . . . ?
C21 N5 C14 C13A 12.4(17) . . . . ?
C21 N5 C14 C13B -33.9(16) . . . . ?
C21 N5 C20 C15 -175.0(9) . . . . ?
C21 N5 C20 C19A 7.8(16) . . . . ?
C21 N5 C20 C19B -18(3) . . . . ?
C23A N6 C24A C25 134.1(7) . . . . ?
C23A N6 C34 C35 -95.2(8) . . . . ?
C23A C1 C2A N1 177.0(7) . . . . ?
C23B N6 C24B C25 69.5(15) . . . . ?
C23B N6 C34 C35 -128.4(12) . . . . ?
C23B C1 C2B N1 -173.1(11) . . . . ?
C24A N6 C23A C1 -73.4(8) . . . . ?
C24A N6 C34 C35 137.9(7) . . . . ?
C24B N6 C23B C1 -149.8(11) . . . . ?
C24B N6 C34 C35 116.4(10) . . . . ?
C25 N7 C26 C27 179.4(9) . . . . ?
C25 N7 C26 C31 0.4(9) . . . . ?
C25 N8A C31 C26 -8.6(10) . . . . ?
C25 N8A C31 C30 -179.9(10) . . . . ?
C25 N8A C33A C32A -93.8(16) . . . . ?
C25 N8B C31 C26 33.4(15) . . . . ?
C25 N8B C31 C30 -168.6(12) . . . . ?
C25 N8B C32B C33B 69(4) . . . . ?
C26 N7 C25 N8A -6.3(11) . . . . ?
C26 N7 C25 N8B 20.1(12) . . . . ?
C26 N7 C25 C24A -170.7(9) . . . . ?
C26 N7 C25 C24B 149.2(11) . . . . ?
C26 C27 C28 C29 -1.0(12) . . . . ?
C27 C26 C31 N8A -173.9(7) . . . . ?
C27 C26 C31 N8B 159.6(10) . . . . ?
C27 C26 C31 C30 -1.6(12) . . . . ?
C27 C28 C29 C30 -1.1(14) . . . . ?
C28 C29 C30 C31 1.8(14) . . . . ?
C29 C30 C31 N8A 169.7(10) . . . . ?
C29 C30 C31 N8B -155.0(15) . . . . ?
C29 C30 C31 C26 -0.5(14) . . . . ?
C31 N8A C25 N7 9.4(12) . . . . ?
C31 N8A C25 C24A 174.7(9) . . . . ?
C31 N8A C33A C32A 86.4(16) . . . . ?
C31 N8B C25 N7 -34.7(16) . . . . ?
C31 N8B C25 C24B -163.4(14) . . . . ?
C31 N8B C32B C33B -58(4) . . . . ?
C31 C26 C27 C28 2.3(11) . . . . ?
C32B N8B C25 N7 -166.2(17) . . . . ?
C32B N8B C25 C24B 65(2) . . . . ?
C32B N8B C31 C26 165.9(19) . . . . ?
C32B N8B C31 C30 -36(3) . . . . ?
C33A N8A C25 N7 -170.5(11) . . . . ?
C33A N8A C25 C24A -5.2(17) . . . . ?
C33A N8A C31 C26 171.3(11) . . . . ?
C33A N8A C31 C30 0.0(18) . . . . ?
C34 N6 C23A C1 155.2(6) . . . . ?
C34 N6 C23B C1 99.9(14) . . . . ?
C34 N6 C24A C25 -102.7(9) . . . . ?
C34 N6 C24B C25 -146.1(13) . . . . ?
C35 N9 C36 C37 178.5(7) . . . . ?
C35 N9 C36 C41 -0.1(7) . . . . ?
C35 N10 C41 C36 -0.1(7) . . . . ?
C35 N10 C41 C40 179.7(7) . . . . ?
C35 N10 C42 C43 -86.3(9) . . . . ?
C36 N9 C35 N10 0.1(7) . . . . ?
C36 N9 C35 C34 -178.4(7) . . . . ?
C36 C37 C38 C39 -0.3(10) . . . . ?
C37 C36 C41 N10 -178.6(6) . . . . ?
C37 C36 C41 C40 1.5(10) . . . . ?
C37 C38 C39 C40 1.0(12) . . . . ?
C38 C39 C40 C41 -0.3(11) . . . . ?
C39 C40 C41 N10 179.3(7) . . . . ?
C39 C40 C41 C36 -0.9(10) . . . . ?
C41 N10 C35 N9 0.0(8) . . . . ?
C41 N10 C35 C34 178.5(7) . . . . ?
C41 N10 C42 C43 96.6(8) . . . . ?
C41 C36 C37 C38 -0.9(9) . . . . ?
C42 N10 C35 N9 -177.6(6) . . . . ?
C42 N10 C35 C34 0.9(11) . . . . ?
C42 N10 C41 C36 177.5(6) . . . . ?
C42 N10 C41 C40 -2.7(12) . . . . ?

loop_
_smtbx_masks_void_nr
_smtbx_masks_void_average_x
_smtbx_masks_void_average_y
_smtbx_masks_void_average_z
_smtbx_masks_void_volume
_smtbx_masks_void_count_electrons
_smtbx_masks_void_content
1 0.000 0.500 0.000 177.1 46.0 ?
2 0.500 0.000 0.500 177.1 46.0 ?
